data_4076277
loop_
_publ_author_name
'Leung, Wing-Por'
'Ip, Queenie Wai-Yan'
'Lam, Tai-Wing'
'Mak, Thomas C. W.'

_publ_section_title
;
 Syntheses, Structures, and Reactivities of 2,3-Pyrazyl-Linked
 Bis(1-aza-allyl) Alkali-Metal Complexes
;
_journal_issue 6
_journal_name_full Organometallics
_journal_page_first 1284
_journal_paper_doi 10.1021/om034323q
_journal_volume 23
_journal_year 2004
_chemical_formula_sum 'C50 H100 Cl2 N6 P4 Si4 Sn4'
_chemical_formula_weight 1567.26
_chemical_name_systematic
; 
 ? 
;
_space_group_IT_number 15
_symmetry_cell_setting monoclinic
_symmetry_space_group_name_Hall '-C 2yc'
_symmetry_space_group_name_H-M 'C 1 2/c 1'
_atom_sites_solution_hydrogens geom
_atom_sites_solution_primary direct
_atom_sites_solution_secondary difmap
_audit_creation_method SHELXL-97
_cell_angle_alpha 90.00
_cell_angle_beta 109.2650(10)
_cell_angle_gamma 90.00
_cell_formula_units_Z 4
_cell_length_a 17.3273(9)
_cell_length_b 32.3481(17)
_cell_length_c 14.4214(8)
_cell_measurement_temperature 293(2)
_cell_volume 7630.6(7)
_computing_cell_refinement 'BRUKER SMART CCD DIFFRACTOMETER'
_computing_data_collection 'BRUKER SMART CCD DIFFRACTOMETER'
_computing_data_reduction 'BRUKER SMART CCD DIFFRACTOMETER'
_computing_molecular_graphics 'SIEMENS SHELXTL'
_computing_publication_material 'SIEMENS SHELXTL'
_computing_structure_refinement 'SHELXL-97 (Sheldrick, 1997)'
_computing_structure_solution 'SHELXS-97 (Sheldrick, 1990)'
_diffrn_ambient_temperature 293(2)
_diffrn_measured_fraction_theta_full 0.996
_diffrn_measured_fraction_theta_max 0.996
_diffrn_measurement_device_type 'BRUKER SMART CCD DIFFRACTOMETER'
_diffrn_measurement_method 'OMEGA SCAN'
_diffrn_radiation_monochromator graphite
_diffrn_radiation_source 'fine-focus sealed tube'
_diffrn_radiation_type MoK\a
_diffrn_radiation_wavelength 0.71073
_diffrn_reflns_av_R_equivalents 0.0576
_diffrn_reflns_av_sigmaI/netI 0.0764
_diffrn_reflns_limit_h_max 22
_diffrn_reflns_limit_h_min -21
_diffrn_reflns_limit_k_max 42
_diffrn_reflns_limit_k_min -31
_diffrn_reflns_limit_l_max 19
_diffrn_reflns_limit_l_min -19
_diffrn_reflns_number 25663
_diffrn_reflns_theta_full 28.02
_diffrn_reflns_theta_max 28.02
_diffrn_reflns_theta_min 1.40
_exptl_absorpt_coefficient_mu 1.543
_exptl_absorpt_correction_T_max 1.000
_exptl_absorpt_correction_T_min 0.421052
_exptl_absorpt_correction_type SADABS
_exptl_crystal_density_diffrn 1.364
_exptl_crystal_density_method 'not measured'
_exptl_crystal_F_000 3168
_exptl_crystal_size_max 0.529
_exptl_crystal_size_mid 0.526
_exptl_crystal_size_min 0.298
_refine_diff_density_max 2.128
_refine_diff_density_min -0.518
_refine_diff_density_rms 0.172
_refine_ls_extinction_method none
_refine_ls_goodness_of_fit_ref 0.982
_refine_ls_hydrogen_treatment mixed
_refine_ls_matrix_type full
_refine_ls_number_parameters 316
_refine_ls_number_reflns 9208
_refine_ls_number_restraints 0
_refine_ls_restrained_S_all 0.982
_refine_ls_R_factor_all 0.1127
_refine_ls_R_factor_gt 0.0599
_refine_ls_shift/su_max 0.008
_refine_ls_shift/su_mean 0.001
_refine_ls_structure_factor_coef Fsqd
_refine_ls_weighting_details 'calc w=1/[\s^2^(Fo^2^)+(0.1198P)^2^+0.0000P] where P=(Fo^2^+2Fc^2^)/3'
_refine_ls_weighting_scheme calc
_refine_ls_wR_factor_gt 0.1815
_refine_ls_wR_factor_ref 0.2086
_reflns_number_gt 5070
_reflns_number_total 9208
_reflns_threshold_expression >2sigma(I)
_cod_data_source_file om034323qsi20031125_104155.cif
_cod_data_source_block Sn
_cod_depositor_comments
;
The following automatic conversions were performed:

'_symmetry_cell_setting' value 'MONOCLINIC' changed to 'monoclinic'
according to /home/saulius/struct/CIF-dictionaries/cif_core.dic
dictionary named 'cif_core.dic' version 2.4.1 from 2010-06-29.

Automatic conversion script
Id: cif_fix_values 1715 2011-07-08 13:25:40Z adriana 
;
_cod_original_sg_symbol_H-M C2/c
_cod_database_code 4076277

loop_
_symmetry_equiv_pos_as_xyz
'x, y, z'
'-x, y, -z+1/2'
'x+1/2, y+1/2, z'
'-x+1/2, y+1/2, -z+1/2'
'-x, -y, -z'
'x, -y, z-1/2'
'-x+1/2, -y+1/2, -z'
'x+1/2, -y+1/2, z-1/2'

loop_
_atom_site_label
_atom_site_type_symbol
_atom_site_fract_x
_atom_site_fract_y
_atom_site_fract_z
_atom_site_U_iso_or_equiv
_atom_site_adp_type
_atom_site_occupancy
_atom_site_symmetry_multiplicity
_atom_site_calc_flag
_atom_site_refinement_flags
Cl1 Cl 0.3611(2) 0.53989(12) 0.4754(2) 0.1152(11) Uani 1 1 d .
Sn1 Sn 0.40192(3) 0.699776(14) 0.22828(3) 0.04248(16) Uani 1 1 d .
Sn2 Sn 0.38072(3) 0.524153(18) 0.31895(5) 0.0695(2) Uani 1 1 d .
Si1 Si 0.39680(15) 0.80485(8) 0.3755(2) 0.0751(7) Uani 1 1 d .
Si2 Si 0.19425(19) 0.47522(9) 0.2089(3) 0.0985(10) Uani 1 1 d .
P2 P 0.23619(12) 0.56910(6) 0.19886(17) 0.0590(5) Uani 1 1 d .
P3 P 0.49561(11) 0.72448(6) 0.44714(14) 0.0510(5) Uani 1 1 d .
N1 N 0.4466(4) 0.76008(19) 0.3801(5) 0.0590(16) Uani 1 1 d .
N2 N 0.4161(3) 0.63345(16) 0.1757(4) 0.0408(12) Uani 1 1 d .
N3 N 0.2470(4) 0.52102(19) 0.2282(5) 0.0614(17) Uani 1 1 d .
C1 C 0.3861(8) 0.8314(4) 0.2526(11) 0.131(5) Uani 1 1 d .
H1B H 0.3573 0.8135 0.1994 0.196 Uiso 1 1 calc R
H1C H 0.4394 0.8372 0.2492 0.196 Uiso 1 1 calc R
H1D H 0.3563 0.8568 0.2479 0.196 Uiso 1 1 calc R
C2 C 0.4569(10) 0.8421(5) 0.4759(14) 0.203(10) Uani 1 1 d .
H2A H 0.4640 0.8301 0.5391 0.305 Uiso 1 1 calc R
H2B H 0.4275 0.8677 0.4697 0.305 Uiso 1 1 calc R
H2C H 0.5094 0.8472 0.4694 0.305 Uiso 1 1 calc R
C3 C 0.2894(6) 0.7960(4) 0.3770(10) 0.128(5) Uani 1 1 d .
H3A H 0.2609 0.7780 0.3237 0.191 Uiso 1 1 calc R
H3B H 0.2613 0.8219 0.3698 0.191 Uiso 1 1 calc R
H3C H 0.2917 0.7834 0.4381 0.191 Uiso 1 1 calc R
C4 C 0.5941(5) 0.7420(3) 0.5349(7) 0.075(3) Uani 1 1 d .
H4A H 0.5818 0.7581 0.5859 0.091 Uiso 1 1 calc R
C5 C 0.6396(6) 0.7699(3) 0.4883(9) 0.093(3) Uani 1 1 d .
H5A H 0.6896 0.7787 0.5368 0.139 Uiso 1 1 calc R
H5B H 0.6066 0.7937 0.4613 0.139 Uiso 1 1 calc R
H5C H 0.6517 0.7554 0.4368 0.139 Uiso 1 1 calc R
C6 C 0.6484(7) 0.7056(4) 0.5860(10) 0.134(5) Uani 1 1 d .
H6A H 0.6985 0.7160 0.6315 0.201 Uiso 1 1 calc R
H6B H 0.6602 0.6887 0.5378 0.201 Uiso 1 1 calc R
H6C H 0.6203 0.6895 0.6208 0.201 Uiso 1 1 calc R
C7 C 0.4415(5) 0.7018(3) 0.5257(6) 0.068(2) Uani 1 1 d .
H7A H 0.4766 0.6798 0.5637 0.081 Uiso 1 1 calc R
C8 C 0.4280(7) 0.7322(4) 0.6002(7) 0.096(3) Uani 1 1 d .
H8A H 0.4004 0.7184 0.6391 0.144 Uiso 1 1 calc R
H8B H 0.3953 0.7550 0.5660 0.144 Uiso 1 1 calc R
H8C H 0.4798 0.7423 0.6422 0.144 Uiso 1 1 calc R
C9 C 0.3622(5) 0.6814(4) 0.4639(7) 0.082(3) Uani 1 1 d .
H9A H 0.3355 0.6695 0.5063 0.122 Uiso 1 1 calc R
H9B H 0.3739 0.6601 0.4241 0.122 Uiso 1 1 calc R
H9C H 0.3270 0.7017 0.4223 0.122 Uiso 1 1 calc R
C10 C 0.5118(4) 0.6873(2) 0.3658(5) 0.0418(15) Uani 1 1 d .
C11 C 0.4600(4) 0.6451(2) 0.1156(5) 0.0422(15) Uani 1 1 d .
C12 C 0.4699(4) 0.6160(2) 0.0473(6) 0.0547(18) Uani 1 1 d .
H12A H 0.4984 0.6228 0.0049 0.066 Uiso 1 1 calc R
C13 C 0.4359(5) 0.5770(2) 0.0450(6) 0.060(2) Uani 1 1 d .
H13A H 0.4421 0.5576 0.0005 0.072 Uiso 1 1 calc R
C14 C 0.3931(4) 0.5661(2) 0.1067(6) 0.0571(19) Uani 1 1 d .
H14A H 0.3709 0.5398 0.1040 0.068 Uiso 1 1 calc R
C15 C 0.3834(4) 0.5954(2) 0.1736(5) 0.0463(16) Uani 1 1 d .
C16 C 0.3392(4) 0.5875(2) 0.2418(5) 0.0488(17) Uani 1 1 d .
H16A H 0.3463 0.6100 0.2895 0.059 Uiso 1 1 calc R
C17 C 0.1883(7) 0.5752(4) 0.0671(8) 0.101(4) Uani 1 1 d .
H17A H 0.2167 0.5562 0.0364 0.122 Uiso 1 1 calc R
C18 C 0.1976(8) 0.6183(3) 0.0288(9) 0.123(5) Uani 1 1 d .
H18A H 0.1722 0.6190 -0.0413 0.184 Uiso 1 1 calc R
H18B H 0.2546 0.6248 0.0453 0.184 Uiso 1 1 calc R
H18C H 0.1719 0.6383 0.0583 0.184 Uiso 1 1 calc R
C19 C 0.0981(8) 0.5631(5) 0.0284(12) 0.158(7) Uani 1 1 d .
H19A H 0.0777 0.5663 -0.0417 0.237 Uiso 1 1 calc R
H19B H 0.0676 0.5806 0.0575 0.237 Uiso 1 1 calc R
H19C H 0.0922 0.5348 0.0451 0.237 Uiso 1 1 calc R
C20 C 0.1792(7) 0.5970(4) 0.2709(16) 0.170(8) Uani 1 1 d .
H20A H 0.2196 0.5982 0.3370 0.204 Uiso 1 1 calc R
C21 C 0.1678(9) 0.6436(4) 0.2400(13) 0.150(6) Uani 1 1 d .
H21A H 0.1406 0.6578 0.2789 0.225 Uiso 1 1 calc R
H21B H 0.1355 0.6456 0.1718 0.225 Uiso 1 1 calc R
H21C H 0.2203 0.6560 0.2503 0.225 Uiso 1 1 calc R
C23 C 0.1884(11) 0.4517(6) 0.0971(15) 0.205(10) Uani 1 1 d .
H23A H 0.1610 0.4699 0.0438 0.307 Uiso 1 1 calc R
H23B H 0.1585 0.4262 0.0901 0.307 Uiso 1 1 calc R
H23C H 0.2426 0.4461 0.0963 0.307 Uiso 1 1 calc R
C24 C 0.0879(10) 0.4756(8) 0.2083(17) 0.251(13) Uani 1 1 d .
H24A H 0.0545 0.4910 0.1527 0.376 Uiso 1 1 calc R
H24B H 0.0856 0.4882 0.2676 0.376 Uiso 1 1 calc R
H24C H 0.0680 0.4477 0.2044 0.376 Uiso 1 1 calc R
C25 C 0.2474(12) 0.4440(5) 0.3217(18) 0.275(15) Uani 1 1 d .
H25A H 0.3043 0.4415 0.3290 0.412 Uiso 1 1 calc R
H25B H 0.2233 0.4170 0.3154 0.412 Uiso 1 1 calc R
H25C H 0.2419 0.4576 0.3784 0.412 Uiso 1 1 calc R
C22 C 0.1102(11) 0.5771(7) 0.288(2) 0.269(15) Uani 1 1 d .
H22A H 0.0903 0.5943 0.3292 0.403 Uiso 1 1 calc R
H22B H 0.1270 0.5509 0.3192 0.403 Uiso 1 1 calc R
H22C H 0.0675 0.5729 0.2261 0.403 Uiso 1 1 calc R

loop_
_atom_site_aniso_label
_atom_site_aniso_U_11
_atom_site_aniso_U_22
_atom_site_aniso_U_33
_atom_site_aniso_U_23
_atom_site_aniso_U_13
_atom_site_aniso_U_12
Cl1 0.123(2) 0.137(3) 0.0772(18) 0.0265(18) 0.0218(17) -0.017(2)
Sn1 0.0387(3) 0.0388(3) 0.0452(3) 0.0008(2) 0.00751(19) 0.00250(19)
Sn2 0.0557(4) 0.0519(3) 0.0913(5) 0.0194(3) 0.0113(3) -0.0041(3)
Si1 0.0601(14) 0.0638(15) 0.094(2) -0.0204(13) 0.0161(13) 0.0196(12)
Si2 0.085(2) 0.0802(19) 0.121(3) 0.0122(17) 0.0220(18) -0.0474(16)
P2 0.0428(10) 0.0496(11) 0.0788(15) 0.0014(10) 0.0122(10) -0.0044(9)
P3 0.0470(10) 0.0565(11) 0.0458(11) -0.0140(9) 0.0102(8) 0.0017(9)
N1 0.057(4) 0.049(4) 0.068(4) -0.010(3) 0.017(3) 0.011(3)
N2 0.038(3) 0.037(3) 0.043(3) -0.004(2) 0.008(2) -0.005(2)
N3 0.050(4) 0.057(4) 0.072(5) 0.000(3) 0.014(3) -0.013(3)
C1 0.138(11) 0.088(8) 0.177(14) 0.041(9) 0.065(10) 0.062(8)
C2 0.163(14) 0.129(12) 0.26(2) -0.119(14) -0.010(14) 0.062(11)
C3 0.070(7) 0.197(15) 0.122(10) 0.008(9) 0.040(7) 0.057(8)
C4 0.058(5) 0.094(7) 0.063(6) -0.028(5) 0.004(4) -0.004(5)
C5 0.057(5) 0.085(7) 0.124(9) -0.033(6) 0.013(6) -0.019(5)
C6 0.090(8) 0.155(13) 0.108(10) 0.032(9) -0.033(7) -0.018(8)
C7 0.069(5) 0.080(6) 0.057(5) -0.015(4) 0.026(4) -0.003(4)
C8 0.110(8) 0.127(9) 0.063(6) -0.015(6) 0.044(6) 0.000(7)
C9 0.078(6) 0.109(8) 0.064(6) -0.009(5) 0.033(5) -0.013(6)
C10 0.041(3) 0.044(4) 0.039(4) -0.005(3) 0.011(3) 0.002(3)
C11 0.036(3) 0.042(4) 0.040(4) -0.002(3) 0.002(3) -0.001(3)
C12 0.054(4) 0.057(5) 0.054(5) -0.013(4) 0.018(3) -0.002(4)
C13 0.061(5) 0.057(5) 0.056(5) -0.022(4) 0.012(4) 0.003(4)
C14 0.055(4) 0.041(4) 0.070(5) -0.009(4) 0.014(4) -0.004(3)
C15 0.042(4) 0.039(3) 0.050(4) -0.002(3) 0.005(3) -0.002(3)
C16 0.047(4) 0.041(4) 0.055(4) -0.004(3) 0.012(3) -0.013(3)
C17 0.088(7) 0.095(8) 0.087(7) 0.022(6) -0.018(6) -0.027(6)
C18 0.148(11) 0.080(7) 0.101(9) 0.033(7) -0.012(8) -0.011(7)
C19 0.108(10) 0.149(13) 0.156(13) 0.020(10) -0.041(9) -0.053(9)
C20 0.077(8) 0.071(7) 0.40(3) -0.054(11) 0.125(13) -0.013(6)
C21 0.146(12) 0.086(9) 0.225(18) -0.020(10) 0.070(13) 0.031(9)
C23 0.215(19) 0.177(17) 0.26(2) -0.132(17) 0.122(18) -0.097(16)
C24 0.132(14) 0.36(3) 0.29(3) -0.06(2) 0.117(16) -0.153(18)
C25 0.22(2) 0.153(15) 0.36(3) 0.162(19) -0.03(2) -0.092(15)
C22 0.177(19) 0.23(3) 0.45(4) -0.14(3) 0.17(3) -0.041(17)

loop_
_atom_type_symbol
_atom_type_description
_atom_type_scat_dispersion_real
_atom_type_scat_dispersion_imag
_atom_type_scat_source
C C 0.0033 0.0016 'International Tables Vol C Tables 4.2.6.8 and 6.1.1.4'
H H 0.0000 0.0000 'International Tables Vol C Tables 4.2.6.8 and 6.1.1.4'
N N 0.0061 0.0033 'International Tables Vol C Tables 4.2.6.8 and 6.1.1.4'
Si Si 0.0817 0.0704 'International Tables Vol C Tables 4.2.6.8 and 6.1.1.4'
P P 0.1023 0.0942 'International Tables Vol C Tables 4.2.6.8 and 6.1.1.4'
Sn Sn -0.6537 1.4246 'International Tables Vol C Tables 4.2.6.8 and 6.1.1.4'
Cl Cl 0.1484 0.1585 'International Tables Vol C Tables 4.2.6.8 and 6.1.1.4'

loop_
_geom_angle_atom_site_label_1
_geom_angle_atom_site_label_2
_geom_angle_atom_site_label_3
_geom_angle
_geom_angle_site_symmetry_1
_geom_angle_site_symmetry_3
C10 Sn1 N2 88.4(2) . .
C10 Sn1 C10 88.0(2) . 2_655
N2 Sn1 C10 59.8(2) . 2_655
C10 Sn1 Sn1 46.68(16) . 2_655
N2 Sn1 Sn1 81.13(13) . 2_655
C10 Sn1 Sn1 44.76(16) 2_655 2_655
N3 Sn2 C16 70.5(2) . .
N3 Sn2 Cl1 96.7(2) . .
C16 Sn2 Cl1 98.2(2) . .
N3 Sn2 P2 33.12(16) . .
C16 Sn2 P2 37.73(16) . .
Cl1 Sn2 P2 95.20(10) . .
N1 Si1 C3 111.4(5) . .
N1 Si1 C2 111.8(5) . .
C3 Si1 C2 112.4(7) . .
N1 Si1 C1 108.3(5) . .
C3 Si1 C1 106.4(6) . .
C2 Si1 C1 106.3(8) . .
N3 Si2 C23 112.9(7) . .
N3 Si2 C24 118.4(8) . .
C23 Si2 C24 104.2(9) . .
N3 Si2 C25 104.0(6) . .
C23 Si2 C25 115.2(11) . .
C24 Si2 C25 102.2(10) . .
N3 P2 C16 102.4(3) . .
N3 P2 C17 110.7(5) . .
C16 P2 C17 112.7(4) . .
N3 P2 C20 110.8(6) . .
C16 P2 C20 107.2(5) . .
C17 P2 C20 112.6(8) . .
N3 P2 Sn2 50.1(2) . .
C16 P2 Sn2 52.9(2) . .
C17 P2 Sn2 132.9(4) . .
C20 P2 Sn2 114.5(6) . .
N1 P3 C10 105.3(3) . .
N1 P3 C7 113.0(4) . .
C10 P3 C7 111.2(4) . .
N1 P3 C4 112.8(4) . .
C10 P3 C4 110.6(4) . .
C7 P3 C4 104.1(4) . .
P3 N1 Si1 146.0(5) . .
C15 N2 C11 123.3(6) . .
C15 N2 Sn1 139.7(5) . .
C11 N2 Sn1 95.3(4) . .
P2 N3 Si2 141.6(4) . .
P2 N3 Sn2 96.7(3) . .
Si2 N3 Sn2 121.6(4) . .
C5 C4 C6 110.4(9) . .
C5 C4 P3 112.5(7) . .
C6 C4 P3 112.0(7) . .
C9 C7 C8 111.9(8) . .
C9 C7 P3 110.9(6) . .
C8 C7 P3 113.7(7) . .
C11 C10 P3 129.7(5) 2_655 .
C11 C10 Sn1 117.5(4) 2_655 .
P3 C10 Sn1 100.7(3) . .
C11 C10 Sn1 91.6(4) 2_655 2_655
P3 C10 Sn1 122.3(3) . 2_655
Sn1 C10 Sn1 88.6(2) . 2_655
N2 C11 C12 118.4(6) . .
N2 C11 C10 111.4(6) . 2_655
C12 C11 C10 130.3(6) . 2_655
C13 C12 C11 118.2(7) . .
C14 C13 C12 122.1(7) . .
C13 C14 C15 119.0(7) . .
N2 C15 C14 119.1(7) . .
N2 C15 C16 117.1(6) . .
C14 C15 C16 123.8(6) . .
C15 C16 P2 120.8(5) . .
C15 C16 Sn2 109.2(5) . .
P2 C16 Sn2 89.4(3) . .
C19 C17 C18 108.6(10) . .
C19 C17 P2 114.4(9) . .
C18 C17 P2 114.3(8) . .
C22 C20 C21 116.3(13) . .
C22 C20 P2 119.5(11) . .
C21 C20 P2 110.1(12) . .

loop_
_geom_bond_atom_site_label_1
_geom_bond_atom_site_label_2
_geom_bond_distance
_geom_bond_site_symmetry_2
Cl1 Sn2 2.444(3) .
Sn1 C10 2.287(6) .
Sn1 N2 2.316(5) .
Sn1 C10 2.362(7) 2_655
Sn1 Sn1 3.2464(9) 2_655
Sn2 N3 2.256(6) .
Sn2 C16 2.329(7) .
Sn2 P2 2.919(2) .
Si1 N1 1.676(6) .
Si1 C3 1.889(11) .
Si1 C2 1.907(14) .
Si1 C1 1.923(13) .
Si2 N3 1.715(6) .
Si2 C23 1.755(17) .
Si2 C24 1.841(15) .
Si2 C25 1.878(18) .
P2 N3 1.606(7) .
P2 C16 1.787(7) .
P2 C17 1.816(10) .
P2 C20 1.883(13) .
P3 N1 1.562(7) .
P3 C10 1.766(7) .
P3 C7 1.844(9) .
P3 C4 1.847(8) .
N2 C15 1.351(8) .
N2 C11 1.381(8) .
C4 C5 1.496(14) .
C4 C6 1.535(15) .
C7 C9 1.521(12) .
C7 C8 1.530(12) .
C10 C11 1.444(9) 2_655
C10 Sn1 2.362(6) 2_655
C11 C12 1.413(9) .
C11 C10 1.444(9) 2_655
C12 C13 1.389(10) .
C13 C14 1.378(11) .
C14 C15 1.400(10) .
C15 C16 1.455(10) .
C17 C19 1.528(14) .
C17 C18 1.528(14) .
C20 C22 1.45(2) .
C20 C21 1.567(19) .
